data_1551076
loop_
_publ_author_name
'Hu, Yu-Long'
'Wang, Zhe'
'Yang, Hui'
'Chen, Jie'
'Wu, Zi-Bo'
'Lei, Yibo'
'Zhou, Ling'

_publ_section_title
;
 Conversion of Two Stereocenters to One or Two Chiral Axes:
 Atroposelective Synthesis of 2,3-Diarylbenzoindoles
;
_journal_name_full 'Chemical Science'
_journal_paper_doi 10.1039/C9SC00810A
_journal_year 2019
_chemical_absolute_configuration ad
_chemical_formula_sum 'C35 H25 Br N2 O2'
_chemical_formula_weight 585.48
_space_group_crystal_system hexagonal
_space_group_IT_number 169
_space_group_name_Hall 'P 61'
_space_group_name_H-M_alt 'P 61'
_symmetry_space_group_name_Hall 'P 61'
_symmetry_space_group_name_H-M 'P 61'
_atom_sites_solution_hydrogens geom
_atom_sites_solution_primary direct
_atom_sites_solution_secondary difmap
_audit_creation_method SHELXL-2014/7
_audit_update_record
;
2019-03-26 deposited with the CCDC.    2019-05-20 downloaded from the CCDC.
;
_cell_angle_alpha 90
_cell_angle_beta 90
_cell_angle_gamma 120
_cell_formula_units_Z 6
_cell_length_a 15.0667(4)
_cell_length_b 15.0667(4)
_cell_length_c 22.0098(9)
_cell_measurement_reflns_used 9780
_cell_measurement_temperature 298(2)
_cell_measurement_theta_max 22.927
_cell_measurement_theta_min 2.421
_cell_volume 4327.0(2)
_computing_cell_refinement 'Bruker SMART'
_computing_data_collection 'Bruker SMART APEX II'
_computing_data_reduction 'Bruker SAINT'
_computing_molecular_graphics SHELXTL
_computing_publication_material SHELXTL
_computing_structure_refinement 'SHELXL-2014/7 (Sheldrick, 2014)'
_computing_structure_solution 'SHELXL-2014/7 (Sheldrick, 2014)'
_diffrn_ambient_temperature 298(2)
_diffrn_detector_area_resol_mean 'fine-focus sealed tube'
_diffrn_measured_fraction_theta_full 0.999
_diffrn_measured_fraction_theta_max 0.999
_diffrn_measurement_device_type 'Bruker APEX II area detector'
_diffrn_measurement_method '\w scan'
_diffrn_radiation_type MoK\a
_diffrn_radiation_wavelength 0.71073
_diffrn_reflns_av_R_equivalents 0.1357
_diffrn_reflns_av_unetI/netI 0.0329
_diffrn_reflns_Laue_measured_fraction_full 0.999
_diffrn_reflns_Laue_measured_fraction_max 0.999
_diffrn_reflns_limit_h_max 17
_diffrn_reflns_limit_h_min -17
_diffrn_reflns_limit_k_max 17
_diffrn_reflns_limit_k_min -17
_diffrn_reflns_limit_l_max 26
_diffrn_reflns_limit_l_min -26
_diffrn_reflns_number 116363
_diffrn_reflns_point_group_measured_fraction_full 0.996
_diffrn_reflns_point_group_measured_fraction_max 0.996
_diffrn_reflns_theta_full 24.992
_diffrn_reflns_theta_max 24.992
_diffrn_reflns_theta_min 1.814
_exptl_absorpt_coefficient_mu 1.459
_exptl_absorpt_correction_type multi-scan
_exptl_absorpt_process_details SADABS
_exptl_crystal_colour colorless
_exptl_crystal_density_diffrn 1.348
_exptl_crystal_density_meas ?
_exptl_crystal_description block
_exptl_crystal_F_000 1800
_exptl_crystal_size_max 0.210
_exptl_crystal_size_mid 0.150
_exptl_crystal_size_min 0.100
_exptl_transmission_factor_max 0.7452
_exptl_transmission_factor_min 0.6329
_refine_diff_density_max 0.642
_refine_diff_density_min -0.315
_refine_diff_density_rms 0.054
_refine_ls_abs_structure_details
;
 Flack x determined using 1793 quotients [(I+)-(I-)]/[(I+)+(I-)]
 (Parsons, Flack and Wagner, Acta Cryst. B69 (2013) 249-259).
;
_refine_ls_abs_structure_Flack -0.018(9)
_refine_ls_extinction_method none
_refine_ls_goodness_of_fit_ref 1.057
_refine_ls_hydrogen_treatment constr
_refine_ls_matrix_type full
_refine_ls_number_parameters 362
_refine_ls_number_reflns 5058
_refine_ls_number_restraints 1
_refine_ls_restrained_S_all 1.057
_refine_ls_R_factor_all 0.0574
_refine_ls_R_factor_gt 0.0439
_refine_ls_shift/su_max 0.000
_refine_ls_shift/su_mean 0.000
_refine_ls_structure_factor_coef Fsqd
_refine_ls_weighting_details 'w=1/[\s^2^(Fo^2^)+(0.0139P)^2^+5.2688P] where P=(Fo^2^+2Fc^2^)/3'
_refine_ls_weighting_scheme calc
_refine_ls_wR_factor_gt 0.0885
_refine_ls_wR_factor_ref 0.1009
_reflns_Friedel_coverage 0.939
_reflns_Friedel_fraction_full 0.993
_reflns_Friedel_fraction_max 0.993
_reflns_number_gt 4244
_reflns_number_total 5058
_reflns_threshold_expression 'I > 2\s(I)'
_cod_data_source_file c9sc00810a2.cif
_cod_data_source_block 1_a
_cod_depositor_comments
;
The following automatic conversions were performed:

'_exptl_absorpt_correction_type' value 'Multi-scan' changed to
'multi-scan' according to
/home/data/users/saulius/crontab/automatic-downloads/rss-feeds/RSC/lib/dictionaries/cif_core.dic
dictionary named 'cif_core.dic' version 2.4.2 from 2011-04-26.

'_exptl_crystal_density_meas' value 'not measured' was changed to '?'
- the value is perceived as not measured.

Automatic conversion script
Id: cif_fix_values 4973 2017-02-22 13:04:09Z antanas 
;
_cod_original_cell_volume 4327.0(3)
_cod_database_code 1551076
_shelx_shelxl_version_number 2014/7
_shelx_space_group_comment
;
The symmetry employed for this shelxl refinement is uniquely defined
by the following loop, which should always be used as a source of
symmetry information in preference to the above space-group names.
They are only intended as comments.
;
_shelx_estimated_absorpt_t_min 0.749
_shelx_estimated_absorpt_t_max 0.868

loop_
_space_group_symop_operation_xyz
'x, y, z'
'-y, x-y, z+1/3'
'-x+y, -x, z+2/3'
'-x, -y, z+1/2'
'y, -x+y, z+5/6'
'x-y, x, z+1/6'

loop_
_atom_site_label
_atom_site_type_symbol
_atom_site_fract_x
_atom_site_fract_y
_atom_site_fract_z
_atom_site_U_iso_or_equiv
_atom_site_adp_type
_atom_site_occupancy
_atom_site_site_symmetry_order
_atom_site_calc_flag
_atom_site_refinement_flags_posn
_atom_site_refinement_flags_adp
Br1 Br 0.33882(7) 0.03796(7) 0.74624(4) 0.0823(3) Uani 1 1 d . .
C1 C 0.3248(4) 0.3650(4) 0.4392(2) 0.0401(13) Uani 1 1 d . .
H1 H 0.2744 0.3828 0.4542 0.048 Uiso 1 1 calc R U
C2 C 0.3851(4) 0.4376(5) 0.3886(2) 0.0427(13) Uani 1 1 d . .
C3 C 0.4402(5) 0.4151(5) 0.3479(3) 0.0552(16) Uani 1 1 d . .
C4 C 0.4957(6) 0.4826(7) 0.2996(3) 0.071(2) Uani 1 1 d . .
H4 H 0.5299 0.4647 0.2713 0.085 Uiso 1 1 calc R U
C5 C 0.4983(6) 0.5738(7) 0.2951(3) 0.072(2) Uani 1 1 d . .
H5 H 0.5355 0.6184 0.2638 0.086 Uiso 1 1 calc R U
C6 C 0.4468(5) 0.6023(5) 0.3361(3) 0.0585(17) Uani 1 1 d . .
C7 C 0.3888(5) 0.5346(5) 0.3833(3) 0.0463(15) Uani 1 1 d . .
C8 C 0.3382(5) 0.5662(5) 0.4249(3) 0.0580(17) Uani 1 1 d . .
H8 H 0.2990 0.5223 0.4561 0.070 Uiso 1 1 calc R U
C9 C 0.3462(6) 0.6611(6) 0.4198(4) 0.071(2) Uani 1 1 d . .
H9 H 0.3131 0.6810 0.4477 0.086 Uiso 1 1 calc R U
C10 C 0.4033(7) 0.7265(6) 0.3736(4) 0.077(2) Uani 1 1 d . .
H10 H 0.4087 0.7906 0.3707 0.093 Uiso 1 1 calc R U
C11 C 0.4512(6) 0.6989(6) 0.3327(4) 0.076(2) Uani 1 1 d . .
H11 H 0.4882 0.7439 0.3014 0.091 Uiso 1 1 calc R U
C12 C 0.3886(4) 0.3621(4) 0.4938(2) 0.0390(12) Uani 1 1 d . .
H12 H 0.4544 0.3727 0.4788 0.047 Uiso 1 1 calc R U
C13 C 0.3230(4) 0.2507(4) 0.5148(3) 0.0391(12) Uani 1 1 d . .
C14 C 0.2541(5) 0.1952(4) 0.4704(3) 0.0416(13) Uani 1 1 d . .
C15 C 0.1845(5) 0.0887(5) 0.4769(3) 0.0495(15) Uani 1 1 d . .
H15 H 0.1375 0.0517 0.4465 0.059 Uiso 1 1 calc R U
C16 C 0.1888(5) 0.0422(5) 0.5291(3) 0.0515(15) Uani 1 1 d . .
H16 H 0.1427 -0.0273 0.5342 0.062 Uiso 1 1 calc R U
C17 C 0.2603(4) 0.0952(4) 0.5757(3) 0.0444(13) Uani 1 1 d . .
C18 C 0.3310(4) 0.2035(4) 0.5678(3) 0.0408(13) Uani 1 1 d . .
C19 C 0.4041(5) 0.2546(5) 0.6142(3) 0.0482(15) Uani 1 1 d . .
H19 H 0.4511 0.3241 0.6097 0.058 Uiso 1 1 calc R U
C20 C 0.4079(5) 0.2056(5) 0.6652(3) 0.0553(16) Uani 1 1 d . .
H20 H 0.4575 0.2410 0.6947 0.066 Uiso 1 1 calc R U
C21 C 0.3355(5) 0.1000(5) 0.6730(3) 0.0517(15) Uani 1 1 d . .
C22 C 0.2649(5) 0.0469(5) 0.6295(3) 0.0507(15) Uani 1 1 d . .
H22 H 0.2188 -0.0225 0.6351 0.061 Uiso 1 1 calc R U
C23 C 0.4082(4) 0.4447(4) 0.5393(2) 0.0393(13) Uani 1 1 d . .
C24 C 0.5002(5) 0.5372(5) 0.5386(3) 0.0564(17) Uani 1 1 d . .
H24 H 0.5515 0.5468 0.5114 0.068 Uiso 1 1 calc R U
C25 C 0.5162(6) 0.6152(5) 0.5783(4) 0.075(2) Uani 1 1 d . .
H25 H 0.5781 0.6767 0.5773 0.089 Uiso 1 1 calc R U
C26 C 0.4427(7) 0.6034(6) 0.6187(4) 0.080(2) Uani 1 1 d . .
H26 H 0.4539 0.6564 0.6450 0.096 Uiso 1 1 calc R U
C27 C 0.3505(6) 0.5109(6) 0.6201(4) 0.077(2) Uani 1 1 d . .
H27 H 0.2998 0.5014 0.6478 0.093 Uiso 1 1 calc R U
C28 C 0.3344(5) 0.4334(5) 0.5806(3) 0.0558(16) Uani 1 1 d . .
H28 H 0.2724 0.3721 0.5819 0.067 Uiso 1 1 calc R U
C29 C 0.1022(5) 0.2347(5) 0.3986(3) 0.0460(14) Uani 1 1 d . .
C30 C 0.0267(5) 0.2204(5) 0.3496(3) 0.0550(16) Uani 1 1 d . .
C31 C 0.0215(6) 0.1761(7) 0.2952(4) 0.084(3) Uani 1 1 d . .
H31 H 0.0646 0.1498 0.2874 0.100 Uiso 1 1 calc R U
C32 C -0.0474(8) 0.1694(9) 0.2508(5) 0.113(4) Uani 1 1 d . .
H32 H -0.0499 0.1400 0.2132 0.136 Uiso 1 1 calc R U
C33 C -0.1109(8) 0.2068(8) 0.2637(6) 0.112(4) Uani 1 1 d . .
H33 H -0.1575 0.2025 0.2346 0.135 Uiso 1 1 calc R U
C34 C -0.1074(7) 0.2491(8) 0.3171(6) 0.100(3) Uani 1 1 d . .
H34 H -0.1522 0.2734 0.3248 0.120 Uiso 1 1 calc R U
C35 C -0.0391(6) 0.2580(7) 0.3616(4) 0.081(2) Uani 1 1 d . .
H35 H -0.0370 0.2884 0.3987 0.097 Uiso 1 1 calc R U
N1 N 0.1856(4) 0.2304(4) 0.3798(2) 0.0446(12) Uani 1 1 d . .
H1B H 0.1876 0.2122 0.3430 0.054 Uiso 1 1 calc R U
N2 N 0.2688(4) 0.2548(3) 0.4184(2) 0.0420(11) Uani 1 1 d . .
O1 O 0.4452(4) 0.3266(4) 0.3508(3) 0.0718(14) Uani 1 1 d . .
H1A H 0.3945 0.2821 0.3684 0.108 Uiso 1 1 calc R U
O2 O 0.0911(3) 0.2505(4) 0.45168(19) 0.0590(12) Uani 1 1 d . .

loop_
_atom_site_aniso_label
_atom_site_aniso_U_11
_atom_site_aniso_U_22
_atom_site_aniso_U_33
_atom_site_aniso_U_23
_atom_site_aniso_U_13
_atom_site_aniso_U_12
Br1 0.1054(7) 0.0744(5) 0.0637(4) 0.0163(4) -0.0096(5) 0.0423(5)
C1 0.039(3) 0.040(3) 0.041(3) -0.003(2) 0.002(2) 0.019(3)
C2 0.039(3) 0.047(3) 0.041(3) -0.002(3) -0.001(2) 0.020(3)
C3 0.049(4) 0.063(4) 0.053(4) -0.002(3) 0.007(3) 0.027(3)
C4 0.061(5) 0.092(6) 0.055(4) 0.002(4) 0.019(4) 0.035(4)
C5 0.062(5) 0.078(6) 0.060(4) 0.022(4) 0.013(4) 0.024(4)
C6 0.052(4) 0.059(4) 0.056(4) 0.011(3) -0.004(3) 0.021(3)
C7 0.039(3) 0.050(4) 0.047(3) 0.007(3) -0.004(3) 0.021(3)
C8 0.061(4) 0.051(4) 0.069(5) 0.007(3) 0.003(3) 0.033(3)
C9 0.079(5) 0.057(4) 0.090(6) 0.004(4) 0.001(4) 0.043(4)
C10 0.080(6) 0.051(4) 0.103(6) 0.012(4) -0.007(5) 0.033(4)
C11 0.068(5) 0.056(5) 0.088(6) 0.022(4) -0.003(4) 0.019(4)
C12 0.037(3) 0.039(3) 0.041(3) 0.000(2) 0.003(2) 0.019(3)
C13 0.039(3) 0.035(3) 0.045(3) -0.004(3) 0.001(2) 0.019(3)
C14 0.046(3) 0.043(3) 0.042(3) -0.005(3) 0.000(3) 0.026(3)
C15 0.052(4) 0.043(3) 0.055(4) -0.012(3) -0.010(3) 0.024(3)
C16 0.056(4) 0.036(3) 0.061(4) -0.005(3) -0.005(3) 0.021(3)
C17 0.049(3) 0.041(3) 0.050(3) -0.003(3) 0.001(3) 0.027(3)
C18 0.043(3) 0.041(3) 0.045(3) -0.003(2) 0.000(3) 0.025(3)
C19 0.050(4) 0.046(3) 0.048(3) 0.000(3) -0.006(3) 0.024(3)
C20 0.057(4) 0.060(4) 0.051(4) -0.004(3) -0.009(3) 0.032(4)
C21 0.062(4) 0.053(4) 0.052(4) 0.006(3) 0.004(3) 0.037(3)
C22 0.061(4) 0.040(3) 0.058(4) 0.003(3) 0.003(3) 0.030(3)
C23 0.038(3) 0.038(3) 0.041(3) -0.002(2) -0.003(3) 0.018(3)
C24 0.043(4) 0.045(4) 0.069(4) -0.003(3) 0.003(3) 0.013(3)
C25 0.060(4) 0.047(4) 0.101(6) -0.021(4) -0.007(5) 0.014(3)
C26 0.084(6) 0.056(5) 0.096(6) -0.030(4) -0.006(5) 0.033(4)
C27 0.074(5) 0.066(5) 0.085(5) -0.018(4) 0.021(4) 0.030(4)
C28 0.049(4) 0.043(3) 0.064(4) -0.005(3) 0.010(3) 0.016(3)
C29 0.042(3) 0.045(3) 0.045(4) 0.002(3) 0.005(3) 0.018(3)
C30 0.040(3) 0.057(4) 0.059(4) 0.007(3) -0.002(3) 0.018(3)
C31 0.066(5) 0.113(7) 0.071(5) -0.021(5) -0.027(4) 0.044(5)
C32 0.099(7) 0.140(10) 0.095(7) -0.027(7) -0.050(6) 0.055(7)
C33 0.074(7) 0.100(8) 0.140(10) 0.014(7) -0.053(7) 0.026(6)
C34 0.070(6) 0.095(7) 0.143(9) 0.018(7) -0.021(6) 0.047(5)
C35 0.071(5) 0.084(6) 0.099(6) 0.007(5) -0.006(5) 0.047(5)
N1 0.046(3) 0.055(3) 0.034(2) -0.009(2) -0.003(2) 0.026(3)
N2 0.043(3) 0.046(3) 0.039(2) -0.008(2) -0.005(2) 0.024(2)
O1 0.067(3) 0.067(3) 0.088(4) -0.004(3) 0.026(3) 0.038(3)
O2 0.050(3) 0.079(3) 0.047(3) -0.005(2) 0.008(2) 0.032(3)

loop_
_atom_type_symbol
_atom_type_description
_atom_type_scat_dispersion_real
_atom_type_scat_dispersion_imag
_atom_type_scat_source
C C 0.0033 0.0016 'International Tables Vol C Tables 4.2.6.8 and 6.1.1.4'
Br Br -0.2901 2.4595 'International Tables Vol C Tables 4.2.6.8 and 6.1.1.4'
N N 0.0061 0.0033 'International Tables Vol C Tables 4.2.6.8 and 6.1.1.4'
O O 0.0106 0.0060 'International Tables Vol C Tables 4.2.6.8 and 6.1.1.4'
H H 0.0000 0.0000 'International Tables Vol C Tables 4.2.6.8 and 6.1.1.4'

loop_
_geom_angle_atom_site_label_1
_geom_angle_atom_site_label_2
_geom_angle_atom_site_label_3
_geom_angle
C2 C1 N2 112.2(4)
C2 C1 C12 115.8(5)
N2 C1 C12 102.5(4)
C2 C1 H1 108.7
N2 C1 H1 108.7
C12 C1 H1 108.7
C3 C2 C7 118.5(6)
C3 C2 C1 121.5(6)
C7 C2 C1 120.0(5)
C2 C3 O1 122.9(6)
C2 C3 C4 121.5(7)
O1 C3 C4 115.6(6)
C5 C4 C3 119.2(7)
C5 C4 H4 120.4
C3 C4 H4 120.4
C4 C5 C6 121.9(7)
C4 C5 H5 119.1
C6 C5 H5 119.1
C5 C6 C7 119.5(7)
C5 C6 C11 122.2(7)
C7 C6 C11 118.3(7)
C6 C7 C8 118.3(6)
C6 C7 C2 119.3(6)
C8 C7 C2 122.3(5)
C9 C8 C7 120.9(7)
C9 C8 H8 119.6
C7 C8 H8 119.6
C8 C9 C10 120.2(8)
C8 C9 H9 119.9
C10 C9 H9 119.9
C11 C10 C9 120.9(7)
C11 C10 H10 119.6
C9 C10 H10 119.6
C10 C11 C6 121.5(7)
C10 C11 H11 119.3
C6 C11 H11 119.3
C23 C12 C13 117.2(4)
C23 C12 C1 111.1(4)
C13 C12 C1 101.2(4)
C23 C12 H12 109.0
C13 C12 H12 109.0
C1 C12 H12 109.0
C14 C13 C18 121.1(5)
C14 C13 C12 109.4(5)
C18 C13 C12 129.4(5)
C13 C14 N2 111.3(5)
C13 C14 C15 121.8(5)
N2 C14 C15 126.7(5)
C16 C15 C14 117.9(6)
C16 C15 H15 121.1
C14 C15 H15 121.1
C15 C16 C17 122.8(6)
C15 C16 H16 118.6
C17 C16 H16 118.6
C22 C17 C16 122.6(6)
C22 C17 C18 119.1(6)
C16 C17 C18 118.3(5)
C13 C18 C19 124.4(5)
C13 C18 C17 118.1(5)
C19 C18 C17 117.5(5)
C20 C19 C18 122.2(6)
C20 C19 H19 118.9
C18 C19 H19 118.9
C19 C20 C21 119.4(6)
C19 C20 H20 120.3
C21 C20 H20 120.3
C22 C21 C20 120.8(6)
C22 C21 Br1 121.4(5)
C20 C21 Br1 117.7(5)
C21 C22 C17 121.0(6)
C21 C22 H22 119.5
C17 C22 H22 119.5
C28 C23 C24 117.9(6)
C28 C23 C12 121.6(5)
C24 C23 C12 120.5(5)
C25 C24 C23 120.5(6)
C25 C24 H24 119.7
C23 C24 H24 119.7
C26 C25 C24 121.1(7)
C26 C25 H25 119.5
C24 C25 H25 119.5
C25 C26 C27 119.0(7)
C25 C26 H26 120.5
C27 C26 H26 120.5
C28 C27 C26 120.0(7)
C28 C27 H27 120.0
C26 C27 H27 120.0
C27 C28 C23 121.5(6)
C27 C28 H28 119.2
C23 C28 H28 119.2
O2 C29 N1 121.5(6)
O2 C29 C30 123.2(6)
N1 C29 C30 115.3(5)
C31 C30 C35 119.4(7)
C31 C30 C29 124.0(6)
C35 C30 C29 116.6(7)
C30 C31 C32 121.0(9)
C30 C31 H31 119.5
C32 C31 H31 119.5
C33 C32 C31 118.4(10)
C33 C32 H32 120.8
C31 C32 H32 120.8
C34 C33 C32 121.2(10)
C34 C33 H33 119.4
C32 C33 H33 119.4
C33 C34 C35 121.6(10)
C33 C34 H34 119.2
C35 C34 H34 119.2
C34 C35 C30 118.4(9)
C34 C35 H35 120.8
C30 C35 H35 120.8
C29 N1 N2 122.1(5)
C29 N1 H1B 119.0
N2 N1 H1B 119.0
C14 N2 N1 119.4(5)
C14 N2 C1 106.3(4)
N1 N2 C1 114.0(4)
C3 O1 H1A 109.5

loop_
_geom_bond_atom_site_label_1
_geom_bond_atom_site_label_2
_geom_bond_distance
Br1 C21 1.876(6)
C1 C2 1.506(8)
C1 N2 1.509(7)
C1 C12 1.554(8)
C1 H1 0.9800
C2 C3 1.375(8)
C2 C7 1.439(9)
C3 O1 1.375(8)
C3 C4 1.419(10)
C4 C5 1.359(11)
C4 H4 0.9300
C5 C6 1.390(10)
C5 H5 0.9300
C6 C7 1.411(9)
C6 C11 1.425(11)
C7 C8 1.419(9)
C8 C9 1.377(9)
C8 H8 0.9300
C9 C10 1.378(12)
C9 H9 0.9300
C10 C11 1.344(12)
C10 H10 0.9300
C11 H11 0.9300
C12 C23 1.506(8)
C12 C13 1.533(7)
C12 H12 0.9800
C13 C14 1.365(8)
C13 C18 1.403(8)
C14 N2 1.403(7)
C14 C15 1.418(9)
C15 C16 1.364(9)
C15 H15 0.9300
C16 C17 1.411(9)
C16 H16 0.9300
C17 C22 1.409(9)
C17 C18 1.445(8)
C18 C19 1.415(8)
C19 C20 1.360(8)
C19 H19 0.9300
C20 C21 1.419(9)
C20 H20 0.9300
C21 C22 1.357(9)
C22 H22 0.9300
C23 C28 1.381(8)
C23 C24 1.391(8)
C24 C25 1.386(10)
C24 H24 0.9300
C25 C26 1.360(11)
C25 H25 0.9300
C26 C27 1.392(11)
C26 H26 0.9300
C27 C28 1.376(9)
C27 H27 0.9300
C28 H28 0.9300
C29 O2 1.220(7)
C29 N1 1.356(8)
C29 C30 1.504(9)
C30 C31 1.353(10)
C30 C35 1.391(10)
C31 C32 1.391(12)
C31 H31 0.9300
C32 C33 1.362(15)
C32 H32 0.9300
C33 C34 1.326(15)
C33 H33 0.9300
C34 C35 1.377(12)
C34 H34 0.9300
C35 H35 0.9300
N1 N2 1.403(6)
N1 H1B 0.8600
O1 H1A 0.8200
